data_7238802
loop_
_publ_author_name
'Liu, Jin-Jian'
'Liu, Zu-Liang'
'Cheng, Jian'
'Fang, Dong'

_publ_section_title
;
 Synthesis, crystal structure and properties of energetic complexes
 constructed from transition metal cations (Fe and Co) and ANPyO
;
_journal_issue 9
_journal_name_full 'RSC Advances'
_journal_page_first 2917
_journal_paper_doi 10.1039/c2ra22839d
_journal_volume 3
_journal_year 2013
_chemical_formula_sum 'C24 H33 Co N18 O18'
_chemical_formula_weight 920.61
_space_group_IT_number 2
_space_group_name_Hall '-P 1'
_space_group_name_H-M_alt 'P -1'
_symmetry_cell_setting triclinic
_symmetry_space_group_name_H-M 'P -1'
_atom_sites_solution_hydrogens geom
_atom_sites_solution_primary direct
_atom_sites_solution_secondary difmap
_audit_creation_method SHELXL-97
_cell_angle_alpha 114.50(3)
_cell_angle_beta 93.46(3)
_cell_angle_gamma 109.00(3)
_cell_formula_units_Z 2
_cell_length_a 11.808(2)
_cell_length_b 12.955(3)
_cell_length_c 14.764(3)
_cell_measurement_reflns_used 25
_cell_measurement_temperature 293(2)
_cell_measurement_theta_max 13
_cell_measurement_theta_min 10
_cell_volume 1892.4(10)
_computing_cell_refinement 'CAD4 EXPRESS'
_computing_data_collection 'CAD4 EXPRESS(Enraf-Nonius,1994)'
_computing_data_reduction 'XCAD4(Harms & Wocadlo,1995)'
_computing_structure_refinement 'SHELXL-97 (Sheldrick, 1997)'
_computing_structure_solution 'SHELXS-97 (Sheldrick, 1990)'
_diffrn_ambient_temperature 293(2)
_diffrn_measured_fraction_theta_full 0.999
_diffrn_measured_fraction_theta_max 0.999
_diffrn_measurement_device_type 'Nonius cad4'
_diffrn_measurement_method \w/2\q
_diffrn_radiation_monochromator graphite
_diffrn_radiation_source 'fine-focus sealed tube'
_diffrn_radiation_type MoK\a
_diffrn_radiation_wavelength 0.71073
_diffrn_reflns_av_R_equivalents 0.0627
_diffrn_reflns_av_sigmaI/netI 0.1315
_diffrn_reflns_limit_h_max 14
_diffrn_reflns_limit_h_min 0
_diffrn_reflns_limit_k_max 14
_diffrn_reflns_limit_k_min -15
_diffrn_reflns_limit_l_max 17
_diffrn_reflns_limit_l_min -17
_diffrn_reflns_number 7322
_diffrn_reflns_theta_full 25.37
_diffrn_reflns_theta_max 25.37
_diffrn_reflns_theta_min 1.56
_diffrn_standards_decay_% 1
_diffrn_standards_interval_count 200
_diffrn_standards_interval_time 2h
_diffrn_standards_number 3
_exptl_absorpt_coefficient_mu 0.554
_exptl_absorpt_correction_T_max 0.9467
_exptl_absorpt_correction_T_min 0.9467
_exptl_absorpt_correction_type psi-scan
_exptl_absorpt_process_details 'SADABS,2000; Bruker'
_exptl_crystal_density_diffrn 1.616
_exptl_crystal_density_method 'not measured'
_exptl_crystal_F_000 948
_exptl_crystal_size_max 0.10
_exptl_crystal_size_mid 0.10
_exptl_crystal_size_min 0.10
_refine_diff_density_max 0.382
_refine_diff_density_min -0.512
_refine_diff_density_rms 0.086
_refine_ls_extinction_method none
_refine_ls_goodness_of_fit_ref 1.001
_refine_ls_hydrogen_treatment constr
_refine_ls_matrix_type full
_refine_ls_number_parameters 550
_refine_ls_number_reflns 6957
_refine_ls_number_restraints 0
_refine_ls_restrained_S_all 1.001
_refine_ls_R_factor_all 0.1599
_refine_ls_R_factor_gt 0.0780
_refine_ls_shift/su_max 0.000
_refine_ls_shift/su_mean 0.000
_refine_ls_structure_factor_coef Fsqd
_refine_ls_weighting_details 'calc w=1/[\s^2^(Fo^2^)+(0.0640P)^2^+0.0000P] where P=(Fo^2^+2Fc^2^)/3'
_refine_ls_weighting_scheme calc
_refine_ls_wR_factor_gt 0.1462
_refine_ls_wR_factor_ref 0.1739
_reflns_number_gt 3432
_reflns_number_total 6957
_reflns_threshold_expression >2sigma(I)
_cod_data_source_file c2ra22839d.txt
_cod_data_source_block x2
_cod_depositor_comments
;
The following automatic conversions were performed:

data item '_symmetry_cell_setting' value 'Triclinic' was changed to
'triclinic' in accordance with the
/home/saulius/struct/COD-crude-data/automatic-downloads/DataCite-retrospective/RSC/depositions/lib/dictionaries/cif_core.dic
dictionary named 'cif_core.dic' version 2.4.2 last updated on
2011-04-26.

Automatic conversion script
Id: cif_fix_values 6909 2019-04-08 15:41:33Z antanas 
;
_cod_original_sg_symbol_H-M P-1
_cod_database_code 7238802

loop_
_symmetry_equiv_pos_as_xyz
'x, y, z'
'-x, -y, -z'

loop_
_atom_site_label
_atom_site_type_symbol
_atom_site_fract_x
_atom_site_fract_y
_atom_site_fract_z
_atom_site_U_iso_or_equiv
_atom_site_adp_type
_atom_site_occupancy
_atom_site_symmetry_multiplicity
_atom_site_calc_flag
_atom_site_refinement_flags
Co Co 0.29991(7) 0.14100(7) 0.84502(6) 0.0321(2) Uani 1 1 d .
O1 O 0.2468(3) 0.1878(4) 0.7501(3) 0.0404(11) Uani 1 1 d .
N1 N 0.3469(4) 0.0408(4) 0.7337(4) 0.0377(13) Uani 1 1 d .
H1A H 0.3899 0.0008 0.7400 0.045 Uiso 1 1 calc R
C1 C 0.3107(5) 0.0355(5) 0.6464(5) 0.0351(14) Uani 1 1 d .
N2 N 0.2458(4) 0.1087(4) 0.6536(4) 0.0362(12) Uani 1 1 d .
C2 C 0.1785(5) 0.1088(6) 0.5740(5) 0.0422(16) Uani 1 1 d .
O2 O 0.0508(6) 0.0767(5) 0.3985(4) 0.0878(19) Uani 1 1 d .
C3 C 0.1857(6) 0.0317(6) 0.4761(5) 0.0504(18) Uani 1 1 d .
N3 N 0.1197(4) 0.1834(5) 0.6005(4) 0.0519(15) Uani 1 1 d .
H3A H 0.1247 0.2280 0.6641 0.062 Uiso 1 1 calc R
H3B H 0.0761 0.1876 0.5543 0.062 Uiso 1 1 calc R
O3 O 0.1311(6) -0.0420(7) 0.3038(4) 0.110(2) Uani 1 1 d .
O4 O 0.4143(5) -0.1513(5) 0.4411(4) 0.0850(18) Uani 1 1 d .
N4 N 0.1196(6) 0.0228(7) 0.3880(5) 0.0650(18) Uani 1 1 d .
C4 C 0.2585(6) -0.0339(6) 0.4644(5) 0.0488(18) Uani 1 1 d .
H4A H 0.2662 -0.0800 0.3990 0.059 Uiso 1 1 calc R
N5 N 0.3962(5) -0.1021(6) 0.5286(5) 0.0625(17) Uani 1 1 d .
C5 C 0.3210(6) -0.0340(6) 0.5459(5) 0.0465(17) Uani 1 1 d .
O5 O 0.4462(5) -0.1068(5) 0.6021(4) 0.0870(19) Uani 1 1 d .
O6 O 0.4545(3) 0.2758(3) 0.8943(3) 0.0354(10) Uani 1 1 d .
N6 N 0.3684(4) 0.1055(4) 0.9395(3) 0.0328(12) Uani 1 1 d .
H6A H 0.3368 0.0352 0.9389 0.039 Uiso 1 1 calc R
C6 C 0.4666(5) 0.1930(5) 1.0065(4) 0.0323(14) Uani 1 1 d .
N7 N 0.5130(4) 0.2888(4) 0.9839(3) 0.0316(11) Uani 1 1 d .
O7 O 0.8175(4) 0.5959(4) 1.1773(4) 0.0662(14) Uani 1 1 d .
C7 C 0.6107(5) 0.3975(5) 1.0434(4) 0.0322(14) Uani 1 1 d .
N8 N 0.6365(4) 0.4788(4) 1.0092(4) 0.0455(14) Uani 1 1 d .
H8A H 0.5932 0.4624 0.9524 0.055 Uiso 1 1 calc R
H8B H 0.6969 0.5487 1.0434 0.055 Uiso 1 1 calc R
C8 C 0.6698(5) 0.4055(5) 1.1342(5) 0.0384(15) Uani 1 1 d .
O8 O 0.8101(5) 0.5244(4) 1.2873(4) 0.0802(18) Uani 1 1 d .
C9 C 0.6301(5) 0.3110(5) 1.1581(5) 0.0403(16) Uani 1 1 d .
H9A H 0.6717 0.3193 1.2178 0.048 Uiso 1 1 calc R
N9 N 0.7716(5) 0.5146(5) 1.2035(5) 0.0531(15) Uani 1 1 d .
O9 O 0.5505(4) 0.1271(4) 1.2086(4) 0.0685(15) Uani 1 1 d .
C10 C 0.5309(5) 0.2036(5) 1.0975(4) 0.0354(14) Uani 1 1 d .
O10 O 0.4076(4) 0.0122(4) 1.0693(3) 0.0505(12) Uani 1 1 d .
N10 N 0.4951(5) 0.1109(5) 1.1267(4) 0.0463(14) Uani 1 1 d .
N11 N 0.1404(4) 0.0240(4) 0.8179(4) 0.0410(13) Uani 1 1 d .
H11A H 0.1141 -0.0498 0.7690 0.049 Uiso 1 1 calc R
O11 O 0.2445(3) 0.2456(3) 0.9467(3) 0.0395(10) Uani 1 1 d .
C11 C 0.0746(5) 0.0643(6) 0.8789(5) 0.0348(14) Uani 1 1 d .
C12 C 0.0845(5) 0.2452(6) 1.0303(5) 0.0396(15) Uani 1 1 d .
N12 N 0.1301(4) 0.1828(4) 0.9528(4) 0.0400(13) Uani 1 1 d .
O12 O -0.0454(5) 0.3472(5) 1.1649(4) 0.0816(17) Uani 1 1 d .
N13 N 0.1598(5) 0.3575(4) 1.0958(4) 0.0524(15) Uani 1 1 d .
H13A H 0.2330 0.3871 1.0880 0.063 Uiso 1 1 calc R
H13B H 0.1359 0.4014 1.1465 0.063 Uiso 1 1 calc R
C13 C -0.0366(5) 0.1812(6) 1.0298(5) 0.0408(15) Uani 1 1 d .
O13 O -0.1965(4) 0.1724(4) 1.1121(4) 0.0687(15) Uani 1 1 d .
C14 C -0.1032(5) 0.0607(6) 0.9548(5) 0.0441(17) Uani 1 1 d .
H14A H -0.1844 0.0205 0.9547 0.053 Uiso 1 1 calc R
O14 O -0.0719(4) -0.1846(4) 0.7536(4) 0.0664(15) Uani 1 1 d .
N14 N -0.0964(5) 0.2362(6) 1.1056(5) 0.0601(17) Uani 1 1 d .
C15 C -0.0514(5) 0.0032(5) 0.8834(5) 0.0378(15) Uani 1 1 d .
O16 O 0.0477(6) -0.2536(7) 0.4890(6) 0.123(3) Uani 1 1 d .
N16 N 0.1373(6) -0.3685(6) 0.5069(6) 0.0742(19) Uani 1 1 d .
N15 N -0.1225(5) -0.1216(5) 0.8098(5) 0.0550(16) Uani 1 1 d .
O15 O -0.2332(4) -0.1636(5) 0.8064(5) 0.102(2) Uani 1 1 d .
C16 C 0.1865(11) -0.4594(11) 0.4603(10) 0.172(6) Uani 1 1 d .
H16A H 0.1677 -0.4898 0.3875 0.259 Uiso 1 1 calc R
H16B H 0.1510 -0.5259 0.4764 0.259 Uiso 1 1 calc R
H16C H 0.2741 -0.4238 0.4855 0.259 Uiso 1 1 calc R
C17 C 0.1559(10) -0.3138(9) 0.6137(7) 0.150(5) Uani 1 1 d .
H17A H 0.1192 -0.2539 0.6358 0.225 Uiso 1 1 calc R
H17B H 0.2425 -0.2742 0.6439 0.225 Uiso 1 1 calc R
H17C H 0.1186 -0.3758 0.6344 0.225 Uiso 1 1 calc R
C18 C 0.0848(8) -0.3328(9) 0.4529(7) 0.080(3) Uani 1 1 d .
H18A H 0.0758 -0.3712 0.3824 0.096 Uiso 1 1 calc R
O17 O 0.7854(7) 0.4024(5) 0.7543(4) 0.104(2) Uani 1 1 d .
N17 N 0.7843(6) 0.2830(6) 0.8300(5) 0.0660(18) Uani 1 1 d .
C19 C 0.9127(8) 0.3343(10) 0.8674(10) 0.159(6) Uani 1 1 d .
H19A H 0.9495 0.3982 0.8486 0.239 Uiso 1 1 calc R
H19B H 0.9449 0.2716 0.8387 0.239 Uiso 1 1 calc R
H19C H 0.9311 0.3682 0.9406 0.239 Uiso 1 1 calc R
C20 C 0.7100(7) 0.1828(7) 0.8496(7) 0.088(3) Uani 1 1 d .
H20A H 0.6249 0.1566 0.8195 0.133 Uiso 1 1 calc R
H20B H 0.7208 0.2109 0.9220 0.133 Uiso 1 1 calc R
H20C H 0.7356 0.1151 0.8201 0.133 Uiso 1 1 calc R
C21 C 0.7310(8) 0.3215(7) 0.7763(6) 0.074(2) Uani 1 1 d .
H21A H 0.6459 0.2841 0.7536 0.089 Uiso 1 1 calc R
O18 O 0.5661(4) 0.5109(5) 0.8391(4) 0.0671(14) Uani 1 1 d .
N18 N 0.4973(5) 0.4523(6) 0.6728(5) 0.0641(18) Uani 1 1 d .
C22 C 0.4282(8) 0.3542(8) 0.5733(7) 0.117(4) Uani 1 1 d .
H22A H 0.3889 0.2799 0.5783 0.176 Uiso 1 1 calc R
H22B H 0.4827 0.3423 0.5277 0.176 Uiso 1 1 calc R
H22C H 0.3669 0.3751 0.5475 0.176 Uiso 1 1 calc R
C23 C 0.5643(9) 0.5690(8) 0.6787(7) 0.120(4) Uani 1 1 d .
H23A H 0.6059 0.6270 0.7483 0.180 Uiso 1 1 calc R
H23B H 0.5086 0.5968 0.6545 0.180 Uiso 1 1 calc R
H23C H 0.6236 0.5619 0.6371 0.180 Uiso 1 1 calc R
C24 C 0.5072(7) 0.4342(8) 0.7522(7) 0.070(2) Uani 1 1 d .
H24A H 0.4653 0.3545 0.7423 0.083 Uiso 1 1 calc R

loop_
_atom_site_aniso_label
_atom_site_aniso_U_11
_atom_site_aniso_U_22
_atom_site_aniso_U_33
_atom_site_aniso_U_23
_atom_site_aniso_U_13
_atom_site_aniso_U_12
Co 0.0223(4) 0.0344(5) 0.0336(5) 0.0168(4) -0.0002(3) 0.0036(3)
O1 0.033(2) 0.044(3) 0.039(3) 0.020(2) 0.000(2) 0.009(2)
N1 0.027(3) 0.041(3) 0.042(3) 0.020(3) -0.007(2) 0.012(2)
C1 0.023(3) 0.041(4) 0.038(4) 0.018(3) 0.000(3) 0.009(3)
N2 0.029(3) 0.043(3) 0.036(3) 0.024(3) 0.000(2) 0.007(2)
C2 0.034(4) 0.049(4) 0.040(4) 0.028(3) 0.000(3) 0.003(3)
O2 0.102(5) 0.092(4) 0.066(4) 0.029(3) -0.009(3) 0.048(4)
C3 0.043(4) 0.063(5) 0.039(4) 0.030(4) -0.003(3) 0.007(4)
N3 0.036(3) 0.045(3) 0.064(4) 0.026(3) -0.010(3) 0.006(3)
O3 0.141(6) 0.161(6) 0.041(3) 0.041(4) 0.012(4) 0.082(5)
O4 0.095(4) 0.100(4) 0.050(3) 0.015(3) 0.022(3) 0.050(4)
N4 0.058(4) 0.085(5) 0.058(5) 0.043(4) 0.007(4) 0.023(4)
C4 0.039(4) 0.060(5) 0.038(4) 0.020(3) -0.002(3) 0.013(4)
N5 0.050(4) 0.070(4) 0.060(4) 0.025(4) 0.012(3) 0.021(3)
C5 0.034(4) 0.042(4) 0.048(4) 0.012(3) 0.004(3) 0.007(3)
O5 0.107(5) 0.115(5) 0.057(4) 0.034(3) 0.008(3) 0.074(4)
O6 0.030(2) 0.042(2) 0.036(2) 0.027(2) -0.0010(19) 0.0060(19)
N6 0.023(3) 0.022(2) 0.041(3) 0.016(2) 0.001(2) -0.007(2)
C6 0.019(3) 0.040(4) 0.034(3) 0.015(3) 0.003(3) 0.010(3)
N7 0.022(3) 0.037(3) 0.034(3) 0.017(2) 0.004(2) 0.008(2)
O7 0.048(3) 0.050(3) 0.075(4) 0.024(3) -0.008(3) -0.001(2)
C7 0.025(3) 0.035(3) 0.037(4) 0.018(3) 0.007(3) 0.009(3)
N8 0.037(3) 0.042(3) 0.048(3) 0.024(3) -0.001(3) 0.001(3)
C8 0.023(3) 0.039(4) 0.043(4) 0.015(3) -0.012(3) 0.009(3)
O8 0.073(4) 0.048(3) 0.075(4) 0.013(3) -0.041(3) 0.001(3)
C9 0.032(4) 0.047(4) 0.043(4) 0.020(3) -0.005(3) 0.020(3)
N9 0.042(4) 0.042(3) 0.061(4) 0.017(3) -0.010(3) 0.011(3)
O9 0.071(3) 0.069(3) 0.057(3) 0.040(3) -0.015(3) 0.007(3)
C10 0.032(3) 0.037(3) 0.038(4) 0.020(3) 0.003(3) 0.011(3)
O10 0.040(3) 0.052(3) 0.063(3) 0.037(3) 0.002(2) 0.010(2)
N10 0.036(3) 0.044(3) 0.051(4) 0.022(3) 0.003(3) 0.007(3)
N11 0.037(3) 0.034(3) 0.038(3) 0.011(2) -0.003(3) 0.006(2)
O11 0.027(2) 0.035(2) 0.041(2) 0.015(2) 0.0044(19) -0.0033(19)
C11 0.024(3) 0.046(4) 0.039(4) 0.026(3) 0.002(3) 0.011(3)
C12 0.026(3) 0.039(4) 0.051(4) 0.028(3) 0.003(3) 0.001(3)
N12 0.029(3) 0.036(3) 0.044(3) 0.018(3) 0.004(3) 0.001(2)
O12 0.061(3) 0.063(4) 0.093(4) 0.017(3) 0.037(3) 0.013(3)
N13 0.042(3) 0.043(3) 0.051(4) 0.009(3) 0.015(3) 0.007(3)
C13 0.030(3) 0.041(4) 0.051(4) 0.022(3) 0.013(3) 0.011(3)
O13 0.041(3) 0.063(3) 0.094(4) 0.036(3) 0.027(3) 0.009(3)
C14 0.024(3) 0.051(4) 0.063(5) 0.037(4) 0.011(3) 0.007(3)
O14 0.052(3) 0.047(3) 0.066(4) 0.013(3) -0.001(3) -0.003(3)
N14 0.047(4) 0.060(4) 0.069(4) 0.033(4) 0.011(3) 0.012(3)
C15 0.028(3) 0.036(4) 0.043(4) 0.020(3) 0.000(3) 0.003(3)
O16 0.102(6) 0.111(6) 0.163(7) 0.070(6) -0.016(5) 0.047(5)
N16 0.056(4) 0.078(5) 0.096(6) 0.049(5) 0.008(4) 0.027(4)
N15 0.033(3) 0.040(4) 0.067(4) 0.022(3) 0.003(3) -0.009(3)
O15 0.035(3) 0.064(4) 0.129(5) 0.007(4) 0.012(3) -0.021(3)
C16 0.166(13) 0.178(13) 0.267(18) 0.134(13) 0.110(12) 0.125(12)
C17 0.179(12) 0.119(9) 0.082(8) 0.051(7) -0.057(8) -0.015(8)
C18 0.072(6) 0.084(7) 0.089(7) 0.051(6) 0.005(5) 0.025(5)
O17 0.170(7) 0.060(4) 0.078(4) 0.032(3) 0.040(4) 0.036(4)
N17 0.054(4) 0.068(4) 0.082(5) 0.042(4) 0.017(4) 0.021(4)
C19 0.053(7) 0.167(11) 0.264(16) 0.144(12) -0.006(8) -0.002(7)
C20 0.083(6) 0.086(6) 0.115(8) 0.063(6) 0.039(6) 0.031(5)
C21 0.088(7) 0.055(5) 0.068(6) 0.021(5) 0.021(5) 0.023(5)
O18 0.055(3) 0.070(4) 0.068(4) 0.035(3) 0.011(3) 0.010(3)
N18 0.053(4) 0.077(5) 0.056(4) 0.038(4) 0.005(3) 0.010(3)
C22 0.100(8) 0.104(8) 0.094(8) 0.045(7) 0.000(6) -0.020(6)
C23 0.134(9) 0.074(7) 0.132(9) 0.061(7) 0.042(7) -0.003(6)
C24 0.050(5) 0.070(6) 0.079(6) 0.038(5) 0.004(5) 0.009(4)

loop_
_atom_type_symbol
_atom_type_description
_atom_type_scat_dispersion_real
_atom_type_scat_dispersion_imag
_atom_type_scat_source
C C 0.0033 0.0016 'International Tables Vol C Tables 4.2.6.8 and 6.1.1.4'
H H 0.0000 0.0000 'International Tables Vol C Tables 4.2.6.8 and 6.1.1.4'
N N 0.0061 0.0033 'International Tables Vol C Tables 4.2.6.8 and 6.1.1.4'
O O 0.0106 0.0060 'International Tables Vol C Tables 4.2.6.8 and 6.1.1.4'
Co Co 0.3494 0.9721 'International Tables Vol C Tables 4.2.6.8 and 6.1.1.4'

loop_
_geom_angle_atom_site_label_1
_geom_angle_atom_site_label_2
_geom_angle_atom_site_label_3
_geom_angle
N6 Co N1 95.8(2)
N6 Co O11 90.46(19)
N1 Co O11 173.74(19)
N6 Co N11 94.73(19)
N1 Co N11 95.9(2)
O11 Co N11 83.4(2)
N6 Co O1 174.13(18)
N1 Co O1 82.94(19)
O11 Co O1 90.86(18)
N11 Co O1 91.11(18)
N6 Co O6 82.81(17)
N1 Co O6 94.10(19)
O11 Co O6 86.83(17)
N11 Co O6 169.9(2)
O1 Co O6 91.55(16)
N2 O1 Co 110.0(3)
C1 N1 Co 115.8(4)
C1 N1 H1A 122.1
Co N1 H1A 122.1
N1 C1 N2 112.8(6)
N1 C1 C5 132.5(6)
N2 C1 C5 114.6(5)
O1 N2 C2 116.9(5)
O1 N2 C1 116.1(5)
C2 N2 C1 127.0(6)
N3 C2 N2 115.6(6)
N3 C2 C3 129.2(6)
N2 C2 C3 115.2(6)
C4 C3 C2 120.5(6)
C4 C3 N4 119.0(7)
C2 C3 N4 120.5(7)
C2 N3 H3A 120.0
C2 N3 H3B 120.0
H3A N3 H3B 120.0
O2 N4 O3 122.2(7)
O2 N4 C3 118.8(7)
O3 N4 C3 118.9(7)
C3 C4 C5 122.3(7)
C3 C4 H4A 118.9
C5 C4 H4A 118.9
O5 N5 O4 122.3(7)
O5 N5 C5 118.4(7)
O4 N5 C5 119.3(7)
C4 C5 N5 119.3(7)
C4 C5 C1 119.9(6)
N5 C5 C1 120.7(6)
N7 O6 Co 108.8(3)
C6 N6 Co 116.1(4)
C6 N6 H6A 122.0
Co N6 H6A 122.0
N6 C6 N7 112.5(5)
N6 C6 C10 130.4(5)
N7 C6 C10 117.1(5)
C7 N7 O6 117.0(4)
C7 N7 C6 126.0(5)
O6 N7 C6 116.9(4)
N8 C7 N7 116.0(5)
N8 C7 C8 129.1(5)
N7 C7 C8 114.9(5)
C7 N8 H8A 120.0
C7 N8 H8B 120.0
H8A N8 H8B 120.0
C9 C8 C7 121.2(5)
C9 C8 N9 118.4(5)
C7 C8 N9 120.4(5)
C8 C9 C10 122.6(5)
C8 C9 H9A 118.7
C10 C9 H9A 118.7
O8 N9 O7 122.7(6)
O8 N9 C8 118.4(6)
O7 N9 C8 118.9(6)
C9 C10 N10 119.5(5)
C9 C10 C6 118.1(5)
N10 C10 C6 122.4(5)
O9 N10 O10 121.3(5)
O9 N10 C10 119.8(5)
O10 N10 C10 118.9(5)
C11 N11 Co 114.1(4)
C11 N11 H11A 123.0
Co N11 H11A 123.0
N12 O11 Co 111.1(3)
N11 C11 N12 115.8(5)
N11 C11 C15 130.7(6)
N12 C11 C15 113.6(6)
N13 C12 N12 115.9(5)
N13 C12 C13 128.6(6)
N12 C12 C13 115.5(6)
C12 N12 O11 116.9(5)
C12 N12 C11 127.8(5)
O11 N12 C11 115.3(5)
C12 N13 H13A 120.0
C12 N13 H13B 120.0
H13A N13 H13B 120.0
C14 C13 C12 121.1(6)
C14 C13 N14 117.5(6)
C12 C13 N14 121.4(6)
C15 C14 C13 120.4(6)
C15 C14 H14A 119.8
C13 C14 H14A 119.8
O12 N14 O13 121.6(7)
O12 N14 C13 118.6(6)
O13 N14 C13 119.8(6)
C14 C15 N15 118.2(6)
C14 C15 C11 121.6(6)
N15 C15 C11 120.2(6)
C18 N16 C17 121.8(9)
C18 N16 C16 120.7(9)
C17 N16 C16 117.4(9)
O15 N15 O14 122.0(6)
O15 N15 C15 118.0(6)
O14 N15 C15 120.0(6)
N16 C16 H16A 109.5
N16 C16 H16B 109.5
H16A C16 H16B 109.5
N16 C16 H16C 109.5
H16A C16 H16C 109.5
H16B C16 H16C 109.5
N16 C17 H17A 109.5
N16 C17 H17B 109.5
H17A C17 H17B 109.5
N16 C17 H17C 109.5
H17A C17 H17C 109.5
H17B C17 H17C 109.5
O16 C18 N16 123.0(10)
O16 C18 H18A 118.5
N16 C18 H18A 118.5
C21 N17 C19 121.5(8)
C21 N17 C20 120.0(7)
C19 N17 C20 118.5(7)
N17 C19 H19A 109.5
N17 C19 H19B 109.5
H19A C19 H19B 109.5
N17 C19 H19C 109.5
H19A C19 H19C 109.5
H19B C19 H19C 109.5
N17 C20 H20A 109.5
N17 C20 H20B 109.5
H20A C20 H20B 109.5
N17 C20 H20C 109.5
H20A C20 H20C 109.5
H20B C20 H20C 109.5
O17 C21 N17 124.7(9)
O17 C21 H21A 117.6
N17 C21 H21A 117.6
C24 N18 C23 120.8(7)
C24 N18 C22 122.1(7)
C23 N18 C22 116.8(7)
N18 C22 H22A 109.5
N18 C22 H22B 109.5
H22A C22 H22B 109.5
N18 C22 H22C 109.5
H22A C22 H22C 109.5
H22B C22 H22C 109.5
N18 C23 H23A 109.5
N18 C23 H23B 109.5
H23A C23 H23B 109.5
N18 C23 H23C 109.5
H23A C23 H23C 109.5
H23B C23 H23C 109.5
O18 C24 N18 126.8(8)
O18 C24 H24A 116.6
N18 C24 H24A 116.6

loop_
_geom_bond_atom_site_label_1
_geom_bond_atom_site_label_2
_geom_bond_distance
Co N6 1.858(4)
Co N1 1.872(5)
Co O11 1.877(4)
Co N11 1.885(5)
Co O1 1.889(4)
Co O6 1.903(4)
O1 N2 1.364(6)
N1 C1 1.300(7)
N1 H1A 0.8600
C1 N2 1.377(7)
C1 C5 1.419(8)
N2 C2 1.379(7)
C2 N3 1.314(8)
C2 C3 1.402(9)
O2 N4 1.212(7)
C3 C4 1.365(9)
C3 N4 1.418(8)
N3 H3A 0.8600
N3 H3B 0.8600
O3 N4 1.225(8)
O4 N5 1.248(7)
C4 C5 1.373(8)
C4 H4A 0.9300
N5 O5 1.238(7)
N5 C5 1.408(8)
O6 N7 1.372(5)
N6 C6 1.297(6)
N6 H6A 0.8600
C6 N7 1.370(7)
C6 C10 1.433(7)
N7 C7 1.371(7)
O7 N9 1.243(6)
C7 N8 1.308(7)
C7 C8 1.421(7)
N8 H8A 0.8600
N8 H8B 0.8600
C8 C9 1.360(8)
C8 N9 1.426(7)
O8 N9 1.231(7)
C9 C10 1.374(7)
C9 H9A 0.9300
O9 N10 1.240(6)
C10 N10 1.390(7)
O10 N10 1.247(6)
N11 C11 1.282(7)
N11 H11A 0.8600
O11 N12 1.362(5)
C11 N12 1.358(7)
C11 C15 1.461(8)
C12 N13 1.315(7)
C12 N12 1.358(8)
C12 C13 1.398(8)
O12 N14 1.235(7)
N13 H13A 0.8600
N13 H13B 0.8600
C13 C14 1.394(8)
C13 N14 1.422(8)
O13 N14 1.238(6)
C14 C15 1.329(8)
C14 H14A 0.9300
O14 N15 1.236(7)
C15 N15 1.431(7)
O16 C18 1.182(10)
N16 C18 1.290(10)
N16 C17 1.402(11)
N16 C16 1.421(11)
N15 O15 1.231(6)
C16 H16A 0.9600
C16 H16B 0.9600
C16 H16C 0.9600
C17 H17A 0.9600
C17 H17B 0.9600
C17 H17C 0.9600
C18 H18A 0.9300
O17 C21 1.219(9)
N17 C21 1.321(9)
N17 C19 1.408(9)
N17 C20 1.463(9)
C19 H19A 0.9600
C19 H19B 0.9600
C19 H19C 0.9600
C20 H20A 0.9600
C20 H20B 0.9600
C20 H20C 0.9600
C21 H21A 0.9300
O18 C24 1.225(8)
N18 C24 1.294(9)
N18 C23 1.422(9)
N18 C22 1.439(9)
C22 H22A 0.9600
C22 H22B 0.9600
C22 H22C 0.9600
C23 H23A 0.9600
C23 H23B 0.9600
C23 H23C 0.9600
C24 H24A 0.9300

loop_
_geom_torsion_atom_site_label_1
_geom_torsion_atom_site_label_2
_geom_torsion_atom_site_label_3
_geom_torsion_atom_site_label_4
_geom_torsion
N6 Co O1 N2 91(2)
N1 Co O1 N2 13.0(3)
O11 Co O1 N2 -166.2(3)
N11 Co O1 N2 -82.9(3)
O6 Co O1 N2 106.9(3)
N6 Co N1 C1 177.4(4)
O11 Co N1 C1 -1.1(19)
N11 Co N1 C1 82.0(4)
O1 Co N1 C1 -8.4(4)
O6 Co N1 C1 -99.4(4)
Co N1 C1 N2 1.5(6)
Co N1 C1 C5 -175.7(5)
Co O1 N2 C2 162.6(4)
Co O1 N2 C1 -16.2(5)
N1 C1 N2 O1 10.0(7)
C5 C1 N2 O1 -172.3(4)
N1 C1 N2 C2 -168.7(5)
C5 C1 N2 C2 9.1(8)
O1 N2 C2 N3 -1.8(7)
C1 N2 C2 N3 176.8(5)
O1 N2 C2 C3 176.4(5)
C1 N2 C2 C3 -5.0(8)
N3 C2 C3 C4 175.8(6)
N2 C2 C3 C4 -2.1(9)
N3 C2 C3 N4 -2.7(10)
N2 C2 C3 N4 179.4(5)
C4 C3 N4 O2 176.7(6)
C2 C3 N4 O2 -4.7(10)
C4 C3 N4 O3 -1.1(10)
C2 C3 N4 O3 177.4(7)
C2 C3 C4 C5 4.3(10)
N4 C3 C4 C5 -177.1(6)
C3 C4 C5 N5 -179.0(6)
C3 C4 C5 C1 0.1(10)
O5 N5 C5 C4 -175.9(6)
O4 N5 C5 C4 6.9(9)
O5 N5 C5 C1 5.0(9)
O4 N5 C5 C1 -172.2(6)
N1 C1 C5 C4 170.9(6)
N2 C1 C5 C4 -6.3(8)
N1 C1 C5 N5 -10.0(10)
N2 C1 C5 N5 172.8(5)
N6 Co O6 N7 -14.8(3)
N1 Co O6 N7 -110.2(3)
O11 Co O6 N7 76.0(3)
N11 Co O6 N7 61.7(12)
O1 Co O6 N7 166.8(3)
N1 Co N6 C6 108.0(4)
O11 Co N6 C6 -72.1(4)
N11 Co N6 C6 -155.5(4)
O1 Co N6 C6 31(2)
O6 Co N6 C6 14.6(4)
Co N6 C6 N7 -10.2(6)
Co N6 C6 C10 169.5(5)
Co O6 N7 C7 -164.5(4)
Co O6 N7 C6 14.1(5)
N6 C6 N7 C7 175.3(5)
C10 C6 N7 C7 -4.4(8)
N6 C6 N7 O6 -3.1(7)
C10 C6 N7 O6 177.1(5)
O6 N7 C7 N8 1.2(7)
C6 N7 C7 N8 -177.3(5)
O6 N7 C7 C8 -178.7(5)
C6 N7 C7 C8 2.8(8)
N8 C7 C8 C9 180.0(6)
N7 C7 C8 C9 -0.1(9)
N8 C7 C8 N9 1.0(10)
N7 C7 C8 N9 -179.1(5)
C7 C8 C9 C10 -0.7(10)
N9 C8 C9 C10 178.3(6)
C9 C8 N9 O8 -8.3(9)
C7 C8 N9 O8 170.7(6)
C9 C8 N9 O7 171.9(6)
C7 C8 N9 O7 -9.1(9)
C8 C9 C10 N10 -179.8(6)
C8 C9 C10 C6 -0.9(9)
N6 C6 C10 C9 -176.4(6)
N7 C6 C10 C9 3.3(8)
N6 C6 C10 N10 2.4(10)
N7 C6 C10 N10 -177.9(5)
C9 C10 N10 O9 2.2(9)
C6 C10 N10 O9 -176.6(6)
C9 C10 N10 O10 -177.6(5)
C6 C10 N10 O10 3.6(9)
N6 Co N11 C11 87.2(4)
N1 Co N11 C11 -176.4(4)
O11 Co N11 C11 -2.7(4)
O1 Co N11 C11 -93.4(4)
O6 Co N11 C11 11.8(13)
N6 Co O11 N12 -89.4(3)
N1 Co O11 N12 89.1(17)
N11 Co O11 N12 5.3(3)
O1 Co O11 N12 96.3(3)
O6 Co O11 N12 -172.2(3)
Co N11 C11 N12 -0.6(6)
Co N11 C11 C15 -179.7(5)
N13 C12 N12 O11 -4.7(8)
C13 C12 N12 O11 175.3(5)
N13 C12 N12 C11 176.0(5)
C13 C12 N12 C11 -4.0(9)
Co O11 N12 C12 173.5(4)
Co O11 N12 C11 -7.1(5)
N11 C11 N12 C12 -175.5(5)
C15 C11 N12 C12 3.7(8)
N11 C11 N12 O11 5.2(7)
C15 C11 N12 O11 -175.5(4)
N13 C12 C13 C14 -179.0(6)
N12 C12 C13 C14 1.0(9)
N13 C12 C13 N14 1.1(10)
N12 C12 C13 N14 -179.0(5)
C12 C13 C14 C15 1.8(9)
N14 C13 C14 C15 -178.3(6)
C14 C13 N14 O12 -170.9(6)
C12 C13 N14 O12 9.1(10)
C14 C13 N14 O13 10.4(9)
C12 C13 N14 O13 -169.7(6)
C13 C14 C15 N15 178.2(5)
C13 C14 C15 C11 -1.9(9)
N11 C11 C15 C14 178.5(6)
N12 C11 C15 C14 -0.6(8)
N11 C11 C15 N15 -1.6(10)
N12 C11 C15 N15 179.3(5)
C14 C15 N15 O15 10.8(9)
C11 C15 N15 O15 -169.1(6)
C14 C15 N15 O14 -167.6(6)
C11 C15 N15 O14 12.5(9)
C17 N16 C18 O16 -1.0(14)
C16 N16 C18 O16 -176.4(10)
C19 N17 C21 O17 0.0(14)
C20 N17 C21 O17 -178.4(7)
C23 N18 C24 O18 4.1(14)
C22 N18 C24 O18 178.2(8)
